data_4062677
_journal_name_full Organometallics
_journal_paper_doi 10.1021/om0400548
_journal_year 2004
_chemical_formula_sum 'C23 H31 B2 F4 N7 O4 W'
_chemical_formula_weight 751.02
_space_group_IT_number 14
_symmetry_cell_setting monoclinic
_symmetry_space_group_name_Hall '-P 2ybc'
_symmetry_space_group_name_H-M 'P 1 21/c 1'
_cell_angle_alpha 90.00
_cell_angle_beta 104.964(12)
_cell_angle_gamma 90.00
_cell_formula_units_Z 4
_cell_length_a 12.013(8)
_cell_length_b 13.266(9)
_cell_length_c 19.970(13)
_cell_measurement_temperature 293(2)
_cell_volume 3075(3)
_diffrn_ambient_temperature 293(2)
_exptl_crystal_density_diffrn 1.622
_cod_depositor_comments
;
The following automatic conversions were performed:
'_symmetry_cell_setting' value 'Monoclinic' changed to 'monoclinic'
according to '/home/saulius/struct/CIF-dictionaries/cif_core.dic'
dictionary named 'cif_core.dic' version 2.4.1 from 2010-06-29.

Automatic conversion script
Id: cif_fix_enum 1527 2010-12-29 10:47:43Z saulius 
;
_cod_original_sg_symbol_H-M 'P 21/c'
_cod_database_code 4062677

loop_
_symmetry_equiv_pos_as_xyz
'x, y, z'
'-x, y+1/2, -z+1/2'
'-x, -y, -z'
'x, -y-1/2, z-1/2'

loop_
_atom_site_label
_atom_site_type_symbol
_atom_site_fract_x
_atom_site_fract_y
_atom_site_fract_z
_atom_site_U_iso_or_equiv
_atom_site_adp_type
_atom_site_occupancy
_atom_site_symmetry_multiplicity
_atom_site_calc_flag
_atom_site_refinement_flags
_atom_site_disorder_assembly
_atom_site_disorder_group
C3 C 1.0088(10) 0.3125(8) 0.2008(5) 0.058(2) Uani 1 1 d . . .
C2 C 0.9010(10) 0.1733(9) 0.2258(5) 0.063(3) Uani 1 1 d . . .
C1 C 0.9602(11) 0.0853(7) 0.1419(5) 0.065(3) Uani 1 1 d . . .
C4 C 0.6341(9) 0.2645(7) 0.1464(5) 0.051(2) Uani 1 1 d . . .
C5 C 0.5162(11) 0.2848(9) 0.1487(7) 0.075(3) Uani 1 1 d . . .
H5A H 0.5140 0.3455 0.1744 0.113 Uiso 1 1 calc R . .
H5B H 0.4882 0.2295 0.1708 0.113 Uiso 1 1 calc R . .
H5C H 0.4685 0.2926 0.1023 0.113 Uiso 1 1 calc R . .
C6 C 0.4213(15) 0.2434(11) 0.8598(8) 0.090(4) Uani 1 1 d . . .
H6A H 0.3940 0.1753 0.8590 0.135 Uiso 1 1 calc R . .
H6B H 0.4854 0.2459 0.8394 0.135 Uiso 1 1 calc R . .
H6C H 0.3606 0.2858 0.8339 0.135 Uiso 1 1 calc R . .
C7 C 0.4587(11) 0.2796(9) 0.9330(7) 0.070(3) Uani 1 1 d . . .
C8 C 0.5474(14) 0.3589(13) 0.9503(8) 0.105(5) Uani 1 1 d . . .
H8A H 0.5655 0.3725 0.9991 0.158 Uiso 1 1 calc R . .
H8B H 0.5189 0.4192 0.9251 0.158 Uiso 1 1 calc R . .
H8C H 0.6155 0.3367 0.9380 0.158 Uiso 1 1 calc R . .
C21 C 0.7977(11) 0.4856(7) 0.1593(5) 0.068(3) Uani 1 1 d . . .
H11A H 0.7171 0.4964 0.1547 0.101 Uiso 1 1 calc R . .
H11B H 0.8396 0.5458 0.1767 0.101 Uiso 1 1 calc R . .
H11C H 0.8244 0.4311 0.1911 0.101 Uiso 1 1 calc R . .
C22 C 0.8168(8) 0.4595(6) 0.0890(4) 0.0430(18) Uani 1 1 d . . .
C23 C 0.8031(9) 0.5231(6) 0.0313(5) 0.054(2) Uani 1 1 d . . .
H13 H 0.7777 0.5896 0.0276 0.065 Uiso 1 1 calc R . .
C24 C 0.8352(8) 0.4666(6) -0.0194(4) 0.0425(18) Uani 1 1 d . . .
C25 C 0.8378(10) 0.4986(7) -0.0909(4) 0.060(3) Uani 1 1 d . . .
H15A H 0.9152 0.4937 -0.0957 0.090 Uiso 1 1 calc R . .
H15B H 0.8118 0.5671 -0.0986 0.090 Uiso 1 1 calc R . .
H15C H 0.7883 0.4557 -0.1244 0.090 Uiso 1 1 calc R . .
C31 C 0.6726(11) 0.0273(8) 0.0716(6) 0.069(3) Uani 1 1 d . . .
H21A H 0.7277 0.0333 0.1158 0.104 Uiso 1 1 calc R . .
H21B H 0.6629 -0.0425 0.0588 0.104 Uiso 1 1 calc R . .
H21C H 0.6001 0.0547 0.0746 0.104 Uiso 1 1 calc R . .
C32 C 0.7148(8) 0.0841(6) 0.0180(4) 0.049(2) Uani 1 1 d . . .
C33 C 0.6806(9) 0.0712(6) -0.0538(5) 0.056(2) Uani 1 1 d . . .
H23 H 0.6267 0.0253 -0.0781 0.067 Uiso 1 1 calc R . .
C34 C 0.7424(8) 0.1398(6) -0.0819(4) 0.0458(19) Uani 1 1 d . . .
C35 C 0.7384(10) 0.1583(8) -0.1571(4) 0.061(3) Uani 1 1 d . . .
H25A H 0.7157 0.2268 -0.1690 0.091 Uiso 1 1 calc R . .
H25B H 0.6836 0.1134 -0.1858 0.091 Uiso 1 1 calc R . .
H25C H 0.8132 0.1466 -0.1644 0.091 Uiso 1 1 calc R . .
C11 C 1.2220(11) 0.1800(12) 0.1771(5) 0.082(4) Uani 1 1 d . . .
H31A H 1.2504 0.2426 0.1992 0.123 Uiso 1 1 calc R . .
H31B H 1.2857 0.1357 0.1781 0.123 Uiso 1 1 calc R . .
H31C H 1.1715 0.1491 0.2013 0.123 Uiso 1 1 calc R . .
C12 C 1.1570(9) 0.1997(7) 0.1031(5) 0.051(2) Uani 1 1 d . . .
C13 C 1.2020(9) 0.1962(7) 0.0465(5) 0.051(2) Uani 1 1 d . . .
H33 H 1.2773 0.1799 0.0464 0.062 Uiso 1 1 calc R . .
C14 C 1.1121(8) 0.2219(6) -0.0110(5) 0.045(2) Uani 1 1 d . . .
C15 C 1.1120(10) 0.2296(7) -0.0859(5) 0.057(2) Uani 1 1 d . . .
H35A H 1.0649 0.1770 -0.1116 0.085 Uiso 1 1 calc R . .
H35B H 1.1893 0.2228 -0.0903 0.085 Uiso 1 1 calc R . .
H35C H 1.0817 0.2940 -0.1037 0.085 Uiso 1 1 calc R . .
B1 B 0.8965(10) 0.2780(6) -0.0299(5) 0.041(2) Uani 1 1 d . . .
B2 B 0.4495(16) 0.9708(11) 0.7512(7) 0.080(4) Uani 1 1 d . . .
N1 N 0.7271(8) 0.2494(5) 0.1423(4) 0.0486(18) Uani 1 1 d . . .
N11 N 1.0415(6) 0.2272(5) 0.0821(4) 0.0432(16) Uani 1 1 d . . .
N12 N 1.0178(6) 0.2421(5) 0.0126(4) 0.0385(15) Uani 1 1 d . . .
N31 N 0.7933(6) 0.1582(5) 0.0333(3) 0.0411(15) Uani 1 1 d . . .
N32 N 0.8078(6) 0.1939(5) -0.0294(3) 0.0383(14) Uani 1 1 d . . .
N21 N 0.8517(7) 0.3693(5) 0.0739(3) 0.0446(16) Uani 1 1 d . . .
N22 N 0.8629(6) 0.3722(5) 0.0059(3) 0.0378(14) Uani 1 1 d . . .
O3 O 1.0725(8) 0.3654(7) 0.2379(4) 0.090(3) Uani 1 1 d . . .
O2 O 0.9050(9) 0.1433(8) 0.2805(4) 0.093(3) Uani 1 1 d . . .
O1 O 0.9949(8) 0.0039(5) 0.1459(5) 0.091(3) Uani 1 1 d . . .
O4 O 0.4226(12) 0.2417(10) 0.9778(6) 0.122(4) Uani 1 1 d . . .
F1 F 0.5068(9) 0.9516(9) 0.8180(4) 0.139(4) Uani 1 1 d . . .
F2 F 0.3867(11) 1.0544(8) 0.7410(7) 0.154(4) Uani 1 1 d . . .
F3 F 0.3868(9) 0.8861(6) 0.7246(5) 0.126(3) Uani 1 1 d . . .
F4 F 0.5352(12) 0.9817(8) 0.7159(6) 0.152(5) Uani 1 1 d . . .
W1 W 0.89838(3) 0.22540(2) 0.131706(15) 0.03948(15) Uani 1 1 d . . .
H1 H 0.890(7) 0.293(5) -0.079(4) 0.021(17) Uiso 1 1 d . . .

loop_
_atom_site_aniso_label
_atom_site_aniso_U_11
_atom_site_aniso_U_22
_atom_site_aniso_U_33
_atom_site_aniso_U_23
_atom_site_aniso_U_13
_atom_site_aniso_U_12
C3 0.068(7) 0.063(5) 0.042(5) -0.004(4) 0.012(5) -0.001(5)
C2 0.059(7) 0.078(7) 0.050(5) 0.002(5) 0.009(5) -0.002(5)
C1 0.089(9) 0.051(5) 0.047(5) 0.007(4) 0.005(5) -0.010(5)
C4 0.050(6) 0.061(5) 0.045(5) -0.006(4) 0.016(4) -0.004(4)
C5 0.056(7) 0.105(9) 0.070(7) -0.007(6) 0.026(6) 0.013(6)
C6 0.111(13) 0.094(8) 0.070(8) -0.007(7) 0.032(9) -0.014(8)
C7 0.051(7) 0.095(9) 0.065(7) 0.003(6) 0.016(6) -0.004(5)
C8 0.094(12) 0.113(11) 0.099(10) 0.009(9) 0.007(9) -0.031(9)
C21 0.105(10) 0.047(5) 0.056(5) -0.019(4) 0.029(6) -0.006(5)
C22 0.044(5) 0.045(4) 0.038(4) -0.008(3) 0.008(4) 0.001(3)
C23 0.069(7) 0.030(3) 0.061(5) -0.006(4) 0.014(5) -0.007(4)
C24 0.047(5) 0.036(3) 0.041(4) 0.001(3) 0.003(4) -0.006(3)
C25 0.085(8) 0.043(4) 0.045(5) 0.008(4) 0.006(5) -0.005(5)
C31 0.074(8) 0.063(6) 0.073(7) -0.007(5) 0.024(6) -0.031(6)
C32 0.050(5) 0.043(4) 0.048(5) -0.001(4) 0.004(4) -0.012(4)
C33 0.064(6) 0.040(4) 0.054(5) -0.007(4) -0.002(5) -0.012(4)
C34 0.048(5) 0.046(4) 0.041(4) -0.008(3) 0.006(4) -0.001(4)
C35 0.071(7) 0.066(6) 0.038(4) -0.009(4) 0.000(4) -0.005(5)
C11 0.067(8) 0.125(10) 0.052(6) 0.022(7) 0.011(5) 0.003(8)
C12 0.045(5) 0.055(5) 0.056(5) 0.008(4) 0.018(4) -0.001(4)
C13 0.044(5) 0.049(4) 0.065(6) 0.005(4) 0.021(5) 0.004(4)
C14 0.039(5) 0.043(4) 0.054(5) -0.006(4) 0.010(4) -0.008(3)
C15 0.058(7) 0.067(6) 0.051(5) -0.014(4) 0.025(5) -0.005(5)
B1 0.046(6) 0.043(4) 0.034(4) 0.000(4) 0.009(4) -0.003(4)
B2 0.103(12) 0.066(8) 0.063(8) -0.020(6) 0.008(8) -0.010(7)
N1 0.062(6) 0.045(3) 0.041(4) 0.002(3) 0.018(4) -0.008(4)
N11 0.033(4) 0.051(4) 0.041(4) 0.010(3) 0.001(3) 0.003(3)
N12 0.042(4) 0.036(3) 0.037(3) -0.005(3) 0.007(3) -0.004(3)
N31 0.041(4) 0.038(3) 0.043(3) 0.002(3) 0.009(3) -0.003(3)
N32 0.042(4) 0.037(3) 0.035(3) -0.004(3) 0.009(3) -0.001(3)
N21 0.061(5) 0.035(3) 0.034(3) 0.001(3) 0.006(3) -0.005(3)
N22 0.044(4) 0.040(3) 0.030(3) 0.003(3) 0.010(3) -0.003(3)
O3 0.092(7) 0.094(6) 0.071(5) -0.027(5) -0.002(5) -0.021(5)
O2 0.108(8) 0.125(7) 0.043(4) 0.026(4) 0.017(4) -0.001(6)
O1 0.085(7) 0.049(4) 0.131(8) 0.014(4) 0.014(5) 0.014(4)
O4 0.129(11) 0.170(10) 0.080(7) -0.024(7) 0.048(7) -0.063(8)
F1 0.147(9) 0.163(9) 0.081(5) -0.022(6) -0.016(6) -0.042(7)
F2 0.160(11) 0.106(7) 0.187(10) -0.020(7) 0.027(8) 0.024(7)
F3 0.136(8) 0.090(5) 0.117(6) -0.015(5) -0.030(6) -0.034(5)
F4 0.195(13) 0.124(8) 0.177(10) -0.006(7) 0.120(10) -0.027(8)
W1 0.0474(3) 0.0399(2) 0.0302(2) 0.00216(12) 0.00815(15) -0.00382(13)

loop_
_geom_bond_atom_site_label_1
_geom_bond_atom_site_label_2
_geom_bond_distance
_geom_bond_site_symmetry_2
_geom_bond_publ_flag
C3 O3 1.156(13) . ?
C3 W1 2.013(11) . ?
C2 O2 1.153(11) . ?
C2 W1 1.994(10) . ?
C1 O1 1.153(12) . ?
C1 W1 1.992(11) . ?
C4 N1 1.158(13) . ?
C4 C5 1.454(15) . ?
C5 H5A 0.9600 . ?
C5 H5B 0.9600 . ?
C5 H5C 0.9600 . ?
C6 C7 1.494(19) . ?
C6 H6A 0.9600 . ?
C6 H6B 0.9600 . ?
C6 H6C 0.9600 . ?
C7 O4 1.199(15) . ?
C7 C8 1.473(18) . ?
C8 H8A 0.9600 . ?
C8 H8B 0.9600 . ?
C8 H8C 0.9600 . ?
C21 C22 1.520(11) . ?
C21 H11A 0.9600 . ?
C21 H11B 0.9600 . ?
C21 H11C 0.9600 . ?
C22 N21 1.328(10) . ?
C22 C23 1.404(12) . ?
C23 C24 1.392(12) . ?
C23 H13 0.9300 . ?
C24 N22 1.358(10) . ?
C24 C25 1.499(11) . ?
C25 H15A 0.9600 . ?
C25 H15B 0.9600 . ?
C25 H15C 0.9600 . ?
C31 C32 1.500(13) . ?
C31 H21A 0.9600 . ?
C31 H21B 0.9600 . ?
C31 H21C 0.9600 . ?
C32 N31 1.342(10) . ?
C32 C33 1.397(12) . ?
C33 C34 1.381(13) . ?
C33 H23 0.9300 . ?
C34 N32 1.345(10) . ?
C34 C35 1.510(11) . ?
C35 H25A 0.9600 . ?
C35 H25B 0.9600 . ?
C35 H25C 0.9600 . ?
C11 C12 1.506(14) . ?
C11 H31A 0.9600 . ?
C11 H31B 0.9600 . ?
C11 H31C 0.9600 . ?
C12 C13 1.374(13) . ?
C12 N11 1.392(12) . ?
C13 C14 1.400(14) . ?
C13 H33 0.9300 . ?
C14 N12 1.361(12) . ?
C14 C15 1.498(13) . ?
C15 H35A 0.9600 . ?
C15 H35B 0.9600 . ?
C15 H35C 0.9600 . ?
B1 N32 1.544(12) . ?
B1 N22 1.544(11) . ?
B1 N12 1.559(13) . ?
B1 H1 0.99(7) . ?
B2 F2 1.327(18) . ?
B2 F1 1.359(17) . ?
B2 F3 1.380(15) . ?
B2 F4 1.40(2) . ?
N1 W1 2.147(9) . ?
N11 N12 1.358(10) . ?
N11 W1 2.195(8) . ?
N31 N32 1.391(9) . ?
N31 W1 2.228(7) . ?
N21 N22 1.400(8) . ?
N21 W1 2.226(6) . ?
